data_4064974
loop_
_publ_author_name
'G\"unnaz, Salih'
'\"Ozdemir, Nam\?ik'
'Dayan, Serkan'
'Dayan, Osman'
'\,Cetinkaya, Bekir'

_publ_section_title
;
 Synthesis of Ruthenium(II) Complexes Containing Tridentate Triamine
 (&#x2032;N&#x2009;&#x0361;N&#x2009;&#x0361;N&#x2032;) and Bidentate
 Diamine Ligands (N&#x2009;&#x0361;N&#x2032;): as Catalysts for Transfer
 Hydrogenation of Ketones
;
_journal_issue 15
_journal_name_full Organometallics
_journal_page_first 4165
_journal_paper_doi 10.1021/om200470p
_journal_volume 30
_journal_year 2011
_chemical_formula_moiety 'C31 H23 Cl N7 O2 Ru S, Cl'
_chemical_formula_sum 'C31 H23 Cl2 N7 O2 Ru S'
_chemical_formula_weight 729.59
_chemical_name_systematic
;
 ?
;
_space_group_IT_number 4
_symmetry_cell_setting monoclinic
_symmetry_Int_Tables_number 4
_symmetry_space_group_name_Hall 'P 2yb'
_symmetry_space_group_name_H-M 'P 1 21 1'
_atom_sites_solution_hydrogens geom
_atom_sites_solution_primary direct
_atom_sites_solution_secondary difmap
_audit_creation_method SHELXL-97
_cell_angle_alpha 90.00
_cell_angle_beta 91.002(6)
_cell_angle_gamma 90.00
_cell_formula_units_Z 2
_cell_length_a 8.1576(5)
_cell_length_b 18.6367(9)
_cell_length_c 10.1442(7)
_cell_measurement_reflns_used 9970
_cell_measurement_temperature 296
_cell_measurement_theta_max 27.16
_cell_measurement_theta_min 2.00
_cell_volume 1541.99(16)
_computing_cell_refinement X-AREA
_computing_data_collection 'X-AREA (Stoe & Cie, 2002)'
_computing_data_reduction X-RED32
_computing_molecular_graphics 'Ortep-3 for Windows (Farrugia, 1997)'
_computing_publication_material 'WinGX (Farrugia, 1999) and PLATON (Spek, 2003)'
_computing_structure_refinement 'SHELXL-97 (Sheldrick, 1997)'
_computing_structure_solution 'SHELXS-97 (Sheldrick, 1997)'
_diffrn_ambient_temperature 296
_diffrn_detector_area_resol_mean 6.67
_diffrn_measured_fraction_theta_full 0.994
_diffrn_measured_fraction_theta_max 0.994
_diffrn_measurement_device_type 'STOE IPDS 2'
_diffrn_measurement_method 'w scans'
_diffrn_radiation_collimation '0.8 mm diameter, multiple pinhole'
_diffrn_radiation_monochromator 'plane graphite'
_diffrn_radiation_source 'sealed X-ray tube, 12 x 0.4 mm long-fine focus'
_diffrn_radiation_type MoK\a
_diffrn_radiation_wavelength 0.71073
_diffrn_reflns_av_R_equivalents 0.1534
_diffrn_reflns_av_sigmaI/netI 0.1930
_diffrn_reflns_limit_h_max 10
_diffrn_reflns_limit_h_min -10
_diffrn_reflns_limit_k_max 23
_diffrn_reflns_limit_k_min -23
_diffrn_reflns_limit_l_max 12
_diffrn_reflns_limit_l_min -12
_diffrn_reflns_number 10616
_diffrn_reflns_theta_full 26.77
_diffrn_reflns_theta_max 26.77
_diffrn_reflns_theta_min 2.01
_diffrn_standards_decay_% 0
_diffrn_standards_interval_count 0
_diffrn_standards_number 0
_exptl_absorpt_coefficient_mu 0.791
_exptl_absorpt_correction_T_max 0.9854
_exptl_absorpt_correction_T_min 0.7815
_exptl_absorpt_correction_type integration
_exptl_absorpt_process_details 'X-RED32 (Stoe & Cie, 2002)'
_exptl_crystal_colour black
_exptl_crystal_density_diffrn 1.571
_exptl_crystal_density_method 'not measured'
_exptl_crystal_description plate
_exptl_crystal_F_000 736
_exptl_crystal_size_max 0.52
_exptl_crystal_size_mid 0.25
_exptl_crystal_size_min 0.01
_refine_diff_density_max 0.748
_refine_diff_density_min -0.783
_refine_diff_density_rms 0.112
_refine_ls_abs_structure_details 'Flack (1983), 3104 Friedel pairs'
_refine_ls_abs_structure_Flack -0.09(8)
_refine_ls_extinction_method none
_refine_ls_goodness_of_fit_ref 1.121
_refine_ls_hydrogen_treatment constr
_refine_ls_matrix_type full
_refine_ls_number_parameters 397
_refine_ls_number_reflns 6478
_refine_ls_number_restraints 1
_refine_ls_restrained_S_all 1.121
_refine_ls_R_factor_all 0.1605
_refine_ls_R_factor_gt 0.0876
_refine_ls_shift/su_max <0.001
_refine_ls_shift/su_mean 0.000
_refine_ls_structure_factor_coef Fsqd
_refine_ls_weighting_details 'calc w=1/[\s^2^(Fo^2^)+(0.0314P)^2^] where P=(Fo^2^+2Fc^2^)/3'
_refine_ls_weighting_scheme calc
_refine_ls_wR_factor_gt 0.1568
_refine_ls_wR_factor_ref 0.1783
_reflns_number_gt 3411
_reflns_number_total 6478
_reflns_threshold_expression I>2\s(I)
_cod_data_source_file om200470p_si_001.cif
_cod_data_source_block 9
_cod_original_sg_symbol_H-M 'P 21'
_cod_database_code 4064974

loop_
_symmetry_equiv_pos_as_xyz
'x, y, z'
'-x, y+1/2, -z'

loop_
_atom_site_label
_atom_site_type_symbol
_atom_site_fract_x
_atom_site_fract_y
_atom_site_fract_z
_atom_site_U_iso_or_equiv
_atom_site_adp_type
_atom_site_occupancy
_atom_site_symmetry_multiplicity
_atom_site_calc_flag
_atom_site_refinement_flags
Ru1 Ru 0.66931(12) 0.68076(5) 0.91775(10) 0.0412(3) Uani 1 1 d .
Cl1 Cl 0.4055(4) 0.69569(17) 1.0123(4) 0.0555(11) Uani 1 1 d .
Cl2 Cl 0.3814(6) 0.52056(19) 0.3530(4) 0.0767(13) Uani 1 1 d .
S1 S 0.9812(5) 0.66610(17) 0.7111(4) 0.0536(10) Uani 1 1 d .
O1 O 0.8597(14) 0.6357(6) 0.6250(11) 0.069(3) Uani 1 1 d .
O2 O 1.1430(13) 0.6379(5) 0.7126(12) 0.064(3) Uani 1 1 d .
N1 N 0.5683(13) 0.7176(5) 0.7533(12) 0.044(3) Uani 1 1 d .
N2 N 0.4739(16) 0.5373(6) 0.6429(16) 0.051(4) Uani 1 1 d .
H2 H 0.4256 0.5337 0.5672 0.062 Uiso 1 1 calc R
N3 N 0.5883(14) 0.5886(6) 0.8247(11) 0.043(3) Uani 1 1 d .
N4 N 0.6695(15) 0.9002(6) 0.8626(15) 0.049(3) Uani 1 1 d .
H4 H 0.6311 0.9342 0.8137 0.058 Uiso 1 1 calc R
N5 N 0.7079(13) 0.7910(6) 0.9422(12) 0.047(3) Uani 1 1 d .
N6 N 0.7795(14) 0.6445(5) 1.0887(12) 0.043(3) Uani 1 1 d .
N7 N 0.9028(15) 0.6630(4) 0.8626(10) 0.046(3) Uani 1 1 d .
C1 C 0.566(2) 0.7917(8) 0.733(2) 0.060(5) Uani 1 1 d .
C2 C 0.485(3) 0.8154(10) 0.625(2) 0.071(6) Uani 1 1 d .
H2A H 0.4742 0.8647 0.6146 0.085 Uiso 1 1 calc R
C3 C 0.4177(19) 0.7721(7) 0.5279(17) 0.062(5) Uani 1 1 d .
H3 H 0.3693 0.7909 0.4517 0.074 Uiso 1 1 calc R
C4 C 0.4267(18) 0.6987(7) 0.5509(17) 0.065(5) Uani 1 1 d .
H4A H 0.3826 0.6665 0.4899 0.078 Uiso 1 1 calc R
C5 C 0.5009(14) 0.6743(9) 0.6640(12) 0.044(3) Uani 1 1 d .
C6 C 0.5196(17) 0.5990(7) 0.7113(14) 0.038(3) Uani 1 1 d .
C7 C 0.5263(18) 0.4828(7) 0.7279(14) 0.047(3) Uani 1 1 d .
C8 C 0.508(2) 0.4069(7) 0.7139(16) 0.059(4) Uani 1 1 d .
H8 H 0.4592 0.3858 0.6400 0.071 Uiso 1 1 calc R
C9 C 0.568(2) 0.3680(8) 0.8184(18) 0.066(5) Uani 1 1 d .
H9 H 0.5530 0.3185 0.8152 0.079 Uiso 1 1 calc R
C10 C 0.648(2) 0.3952(7) 0.927(2) 0.069(5) Uani 1 1 d .
H10 H 0.6976 0.3647 0.9882 0.082 Uiso 1 1 calc R
C11 C 0.653(2) 0.4706(8) 0.945(2) 0.062(5) Uani 1 1 d .
H11 H 0.6933 0.4914 1.0221 0.074 Uiso 1 1 calc R
C12 C 0.5951(16) 0.5121(6) 0.8382(17) 0.038(4) Uani 1 1 d .
C13 C 0.6429(15) 0.8277(7) 0.8417(15) 0.039(3) Uani 1 1 d .
C14 C 0.7625(18) 0.9092(8) 0.9684(16) 0.049(4) Uani 1 1 d .
C15 C 0.813(2) 0.9696(8) 1.0332(19) 0.073(5) Uani 1 1 d .
H15 H 0.7819 1.0152 1.0047 0.088 Uiso 1 1 calc R
C16 C 0.908(2) 0.9595(9) 1.140(2) 0.079(6) Uani 1 1 d .
H16 H 0.9588 0.9996 1.1775 0.094 Uiso 1 1 calc R
C17 C 0.938(2) 0.8915(9) 1.2014(18) 0.067(5) Uani 1 1 d .
H17 H 0.9974 0.8866 1.2802 0.081 Uiso 1 1 calc R
C18 C 0.870(2) 0.8314(9) 1.1307(18) 0.070(5) Uani 1 1 d .
H18 H 0.8868 0.7854 1.1639 0.084 Uiso 1 1 calc R
C19 C 0.7844(17) 0.8390(7) 1.0217(15) 0.041(3) Uani 1 1 d .
C20 C 0.7050(19) 0.6325(7) 1.2037(19) 0.063(5) Uani 1 1 d .
H20 H 0.5916 0.6368 1.2079 0.076 Uiso 1 1 calc R
C21 C 0.796(2) 0.6136(8) 1.3187(16) 0.060(4) Uani 1 1 d .
H21 H 0.7422 0.6035 1.3967 0.072 Uiso 1 1 calc R
C22 C 0.958(3) 0.6103(8) 1.3147(19) 0.076(6) Uani 1 1 d .
H22 H 1.0193 0.6027 1.3918 0.091 Uiso 1 1 calc R
C23 C 1.036(2) 0.6180(7) 1.1977(17) 0.062(4) Uani 1 1 d .
H23 H 1.1480 0.6103 1.1911 0.074 Uiso 1 1 calc R
C24 C 0.9406(19) 0.6379(6) 1.0881(16) 0.052(4) Uani 1 1 d .
C25 C 1.0106(19) 0.6459(7) 0.9568(17) 0.054(4) Uani 1 1 d .
H25 H 1.1216 0.6396 0.9409 0.065 Uiso 1 1 calc R
C26 C 0.991(2) 0.7590(8) 0.6846(16) 0.058(4) Uani 1 1 d .
C27 C 1.091(2) 0.8016(7) 0.7631(16) 0.066(5) Uani 1 1 d .
H27 H 1.1532 0.7811 0.8308 0.079 Uiso 1 1 calc R
C28 C 1.097(3) 0.8741(10) 0.741(3) 0.114(8) Uani 1 1 d .
H28 H 1.1602 0.9038 0.7957 0.136 Uiso 1 1 calc R
C29 C 1.004(4) 0.9033(12) 0.632(3) 0.116(9) Uani 1 1 d .
H29 H 1.0064 0.9525 0.6157 0.139 Uiso 1 1 calc R
C30 C 0.915(3) 0.8620(13) 0.554(2) 0.114(9) Uani 1 1 d .
H30 H 0.8583 0.8823 0.4833 0.137 Uiso 1 1 calc R
C31 C 0.904(2) 0.7847(10) 0.5761(18) 0.080(5) Uani 1 1 d .
H31 H 0.8426 0.7548 0.5211 0.096 Uiso 1 1 calc R

loop_
_atom_site_aniso_label
_atom_site_aniso_U_11
_atom_site_aniso_U_22
_atom_site_aniso_U_33
_atom_site_aniso_U_23
_atom_site_aniso_U_13
_atom_site_aniso_U_12
Ru1 0.0413(5) 0.0338(4) 0.0483(6) -0.0004(7) -0.0015(4) -0.0029(7)
Cl1 0.050(2) 0.053(3) 0.063(2) -0.0043(17) -0.0033(17) -0.0023(16)
Cl2 0.107(4) 0.056(2) 0.066(3) -0.010(2) -0.018(3) -0.003(2)
S1 0.053(2) 0.053(3) 0.055(2) -0.0010(17) 0.0072(17) -0.0032(17)
O1 0.069(8) 0.085(6) 0.054(7) -0.013(5) -0.011(6) -0.025(6)
O2 0.054(7) 0.057(5) 0.082(9) 0.008(5) 0.011(6) -0.003(5)
N1 0.030(7) 0.038(6) 0.063(9) 0.001(6) -0.012(6) 0.005(5)
N2 0.048(9) 0.029(6) 0.077(12) 0.002(6) -0.012(8) 0.000(6)
N3 0.048(7) 0.054(7) 0.028(6) 0.003(5) -0.001(6) -0.004(5)
N4 0.046(8) 0.030(6) 0.069(10) 0.009(6) 0.009(7) 0.001(5)
N5 0.034(7) 0.044(5) 0.063(9) -0.005(6) 0.011(6) -0.006(5)
N6 0.034(7) 0.046(6) 0.048(8) -0.006(5) 0.020(6) -0.006(4)
N7 0.082(8) 0.027(6) 0.028(6) 0.009(4) 0.007(5) 0.000(5)
C1 0.054(12) 0.056(9) 0.071(14) -0.007(9) 0.016(10) -0.010(8)
C2 0.098(17) 0.062(11) 0.051(13) 0.012(9) -0.013(12) 0.025(10)
C3 0.067(12) 0.049(8) 0.069(12) 0.000(8) -0.019(9) -0.018(7)
C4 0.064(10) 0.046(10) 0.083(11) 0.009(7) -0.038(9) -0.003(7)
C5 0.045(7) 0.041(7) 0.047(7) -0.006(8) 0.005(6) -0.016(8)
C6 0.031(8) 0.051(8) 0.032(8) 0.002(6) 0.005(6) -0.009(6)
C7 0.056(9) 0.048(7) 0.036(8) 0.007(6) 0.007(7) 0.007(6)
C8 0.091(13) 0.034(7) 0.052(10) -0.006(7) 0.018(9) 0.001(7)
C9 0.068(11) 0.054(8) 0.076(13) -0.001(9) -0.005(10) 0.000(8)
C10 0.076(12) 0.035(6) 0.096(14) 0.004(9) 0.029(11) 0.000(8)
C11 0.068(13) 0.048(9) 0.071(14) 0.003(8) 0.021(11) 0.010(8)
C12 0.017(7) 0.030(6) 0.068(11) -0.008(7) -0.006(7) -0.012(5)
C13 0.012(7) 0.049(8) 0.055(10) 0.009(7) -0.003(6) 0.006(6)
C14 0.032(9) 0.056(8) 0.060(11) -0.009(7) 0.007(7) -0.012(7)
C15 0.087(15) 0.051(9) 0.082(14) -0.006(8) -0.009(11) -0.024(9)
C16 0.050(11) 0.058(10) 0.127(19) -0.022(11) -0.011(11) -0.025(8)
C17 0.056(11) 0.078(11) 0.068(12) -0.017(9) 0.006(9) -0.024(9)
C18 0.081(13) 0.054(9) 0.074(13) 0.001(9) -0.029(11) -0.022(9)
C19 0.041(9) 0.036(7) 0.047(9) 0.001(6) 0.017(7) 0.004(6)
C20 0.039(10) 0.048(7) 0.103(15) -0.005(8) 0.007(9) 0.006(6)
C21 0.047(11) 0.085(11) 0.047(10) 0.005(8) -0.005(8) 0.007(8)
C22 0.107(17) 0.062(10) 0.057(12) 0.018(9) -0.025(11) -0.006(10)
C23 0.072(12) 0.051(8) 0.062(12) -0.013(8) -0.003(10) 0.021(8)
C24 0.059(11) 0.033(6) 0.064(11) -0.010(6) 0.000(8) -0.004(6)
C25 0.046(9) 0.050(7) 0.067(11) -0.005(7) 0.008(8) -0.008(6)
C26 0.069(11) 0.055(8) 0.052(10) 0.014(7) 0.018(9) 0.002(8)
C27 0.097(14) 0.047(8) 0.054(11) 0.010(7) 0.006(9) -0.013(8)
C28 0.101(17) 0.067(12) 0.17(3) -0.005(15) 0.006(17) -0.019(12)
C29 0.16(3) 0.065(12) 0.13(2) 0.040(14) 0.035(19) 0.036(14)
C30 0.16(3) 0.095(16) 0.085(18) 0.053(14) -0.010(17) 0.023(16)
C31 0.081(14) 0.102(14) 0.058(12) 0.011(10) 0.007(10) -0.008(10)

loop_
_atom_type_symbol
_atom_type_description
_atom_type_scat_dispersion_real
_atom_type_scat_dispersion_imag
_atom_type_scat_source
C C 0.0033 0.0016 'International Tables Vol C Tables 4.2.6.8 and 6.1.1.4'
H H 0.0000 0.0000 'International Tables Vol C Tables 4.2.6.8 and 6.1.1.4'
N N 0.0061 0.0033 'International Tables Vol C Tables 4.2.6.8 and 6.1.1.4'
O O 0.0106 0.0060 'International Tables Vol C Tables 4.2.6.8 and 6.1.1.4'
S S 0.1246 0.1234 'International Tables Vol C Tables 4.2.6.8 and 6.1.1.4'
Cl Cl 0.1484 0.1585 'International Tables Vol C Tables 4.2.6.8 and 6.1.1.4'
Ru Ru -1.2594 0.8363 'International Tables Vol C Tables 4.2.6.8 and 6.1.1.4'

loop_
_geom_angle_atom_site_label_1
_geom_angle_atom_site_label_2
_geom_angle_atom_site_label_3
_geom_angle
N1 Ru1 N7 101.8(4)
N1 Ru1 N6 178.4(5)
N7 Ru1 N6 77.2(4)
N1 Ru1 N3 77.1(4)
N7 Ru1 N3 91.9(4)
N6 Ru1 N3 104.2(4)
N1 Ru1 N5 79.5(5)
N7 Ru1 N5 93.1(4)
N6 Ru1 N5 99.2(4)
N3 Ru1 N5 156.6(4)
N1 Ru1 Cl1 86.2(4)
N7 Ru1 Cl1 172.0(3)
N6 Ru1 Cl1 94.8(3)
N3 Ru1 Cl1 89.8(3)
N5 Ru1 Cl1 88.4(3)
O2 S1 O1 119.7(7)
O2 S1 N7 110.3(7)
O1 S1 N7 106.0(7)
O2 S1 C26 108.6(7)
O1 S1 C26 109.4(8)
N7 S1 C26 101.2(6)
C5 N1 C1 119.8(13)
C5 N1 Ru1 121.9(9)
C1 N1 Ru1 118.2(11)
C6 N2 C7 102.6(13)
C6 N2 H2 128.7
C7 N2 H2 128.7
C6 N3 C12 104.5(12)
C6 N3 Ru1 114.5(9)
C12 N3 Ru1 140.6(9)
C14 N4 C13 109.7(13)
C14 N4 H4 125.2
C13 N4 H4 125.2
C13 N5 C19 107.0(11)
C13 N5 Ru1 110.9(9)
C19 N5 Ru1 142.0(10)
C24 N6 C20 117.0(14)
C24 N6 Ru1 116.6(10)
C20 N6 Ru1 126.2(10)
C25 N7 S1 114.2(11)
C25 N7 Ru1 117.1(10)
S1 N7 Ru1 128.7(7)
C2 C1 N1 116.7(17)
C2 C1 C13 132.8(15)
N1 C1 C13 110.3(16)
C1 C2 C3 125.1(16)
C1 C2 H2A 117.4
C3 C2 H2A 117.4
C2 C3 C4 115.8(15)
C2 C3 H3 122.1
C4 C3 H3 122.1
C5 C4 C3 119.3(14)
C5 C4 H4A 120.3
C3 C4 H4A 120.3
N1 C5 C4 123.0(14)
N1 C5 C6 108.3(11)
C4 C5 C6 128.7(13)
N3 C6 N2 115.5(13)
N3 C6 C5 118.1(12)
N2 C6 C5 126.4(13)
C12 C7 N2 109.5(12)
C12 C7 C8 121.4(13)
N2 C7 C8 129.0(14)
C9 C8 C7 114.4(15)
C9 C8 H8 122.8
C7 C8 H8 122.8
C10 C9 C8 125.9(15)
C10 C9 H9 117.1
C8 C9 H9 117.1
C9 C10 C11 118.9(18)
C9 C10 H10 120.5
C11 C10 H10 120.5
C12 C11 C10 116.0(18)
C12 C11 H11 122.0
C10 C11 H11 122.0
C7 C12 C11 122.8(13)
C7 C12 N3 107.9(12)
C11 C12 N3 129.3(13)
N5 C13 N4 109.0(13)
N5 C13 C1 121.0(13)
N4 C13 C1 130.1(14)
N4 C14 C15 131.5(15)
N4 C14 C19 105.1(12)
C15 C14 C19 122.7(16)
C16 C15 C14 116.2(16)
C16 C15 H15 121.9
C14 C15 H15 121.9
C15 C16 C17 124.7(15)
C15 C16 H16 117.7
C17 C16 H16 117.7
C16 C17 C18 114.3(16)
C16 C17 H17 122.9
C18 C17 H17 122.9
C19 C18 C17 122.4(17)
C19 C18 H18 118.8
C17 C18 H18 118.8
C18 C19 N5 132.0(14)
C18 C19 C14 118.9(15)
N5 C19 C14 109.1(13)
N6 C20 C21 121.2(14)
N6 C20 H20 119.4
C21 C20 H20 119.4
C22 C21 C20 119.6(16)
C22 C21 H21 120.2
C20 C21 H21 120.2
C21 C22 C23 120.1(17)
C21 C22 H22 120.0
C23 C22 H22 120.0
C22 C23 C24 117.5(16)
C22 C23 H23 121.2
C24 C23 H23 121.2
N6 C24 C23 124.1(16)
N6 C24 C25 113.5(14)
C23 C24 C25 122.1(15)
N7 C25 C24 114.5(13)
N7 C25 H25 122.7
C24 C25 H25 122.7
C27 C26 C31 123.2(15)
C27 C26 S1 120.6(12)
C31 C26 S1 116.0(14)
C28 C27 C26 120.0(18)
C28 C27 H27 120.0
C26 C27 H27 120.0
C27 C28 C29 118(2)
C27 C28 H28 120.8
C29 C28 H28 120.8
C30 C29 C28 121.2(19)
C30 C29 H29 119.4
C28 C29 H29 119.4
C29 C30 C31 122(2)
C29 C30 H30 119.2
C31 C30 H30 119.2
C26 C31 C30 115.4(18)
C26 C31 H31 122.3
C30 C31 H31 122.3

loop_
_geom_bond_atom_site_label_1
_geom_bond_atom_site_label_2
_geom_bond_distance
Ru1 N1 1.971(11)
Ru1 N7 2.022(12)
Ru1 N6 2.053(13)
Ru1 N3 2.062(11)
Ru1 N5 2.093(11)
Ru1 Cl1 2.387(4)
S1 O2 1.420(11)
S1 O1 1.427(10)
S1 N7 1.676(11)
S1 C26 1.754(14)
N1 C5 1.326(16)
N1 C1 1.397(18)
N2 C6 1.391(18)
N2 C7 1.395(18)
N2 H2 0.8600
N3 C6 1.286(17)
N3 C12 1.435(16)
N4 C14 1.31(2)
N4 C13 1.383(17)
N4 H4 0.8600
N5 C13 1.331(17)
N5 C19 1.349(17)
N6 C24 1.320(18)
N6 C20 1.34(2)
N7 C25 1.325(18)
C1 C2 1.34(3)
C1 C13 1.43(2)
C2 C3 1.38(2)
C2 H2A 0.9300
C3 C4 1.390(17)
C3 H3 0.9300
C4 C5 1.365(18)
C4 H4A 0.9300
C5 C6 1.49(2)
C7 C12 1.357(19)
C7 C8 1.428(17)
C8 C9 1.37(2)
C8 H8 0.9300
C9 C10 1.37(2)
C9 H9 0.9300
C10 C11 1.417(19)
C10 H10 0.9300
C11 C12 1.40(2)
C11 H11 0.9300
C14 C15 1.363(19)
C14 C19 1.426(19)
C15 C16 1.34(2)
C15 H15 0.9300
C16 C17 1.43(2)
C16 H16 0.9300
C17 C18 1.44(2)
C17 H17 0.9300
C18 C19 1.304(19)
C18 H18 0.9300
C20 C21 1.42(2)
C20 H20 0.9300
C21 C22 1.33(2)
C21 H21 0.9300
C22 C23 1.36(2)
C22 H22 0.9300
C23 C24 1.40(2)
C23 H23 0.9300
C24 C25 1.47(2)
C25 H25 0.9300
C26 C27 1.38(2)
C26 C31 1.39(2)
C27 C28 1.37(2)
C27 H27 0.9300
C28 C29 1.44(3)
C28 H28 0.9300
C29 C30 1.31(3)
C29 H29 0.9300
C30 C31 1.46(3)
C30 H30 0.9300
C31 H31 0.9300

loop_
_geom_hbond_atom_site_label_D
_geom_hbond_atom_site_label_H
_geom_hbond_atom_site_label_A
_geom_hbond_distance_DH
_geom_hbond_distance_HA
_geom_hbond_distance_DA
_geom_hbond_angle_DHA
_geom_hbond_site_symmetry_A
C20 H20 Cl1 0.93 2.71 3.310(17) 123.1 .
N2 H2 Cl2 0.86 2.21 3.040(16) 162.0 .
N4 H4 Cl2 0.86 2.34 3.155(13) 159.3 2_656
C25 H25 Cl1 0.93 2.63 3.390(16) 139.2 1_655
C21 H21 O1 0.93 2.56 3.168(19) 123.1 1_556

loop_
_geom_torsion_atom_site_label_1
_geom_torsion_atom_site_label_2
_geom_torsion_atom_site_label_3
_geom_torsion_atom_site_label_4
_geom_torsion
N7 Ru1 N1 C5 88.9(11)
N3 Ru1 N1 C5 -0.3(10)
N5 Ru1 N1 C5 179.9(11)
Cl1 Ru1 N1 C5 -91.0(10)
N7 Ru1 N1 C1 -92.6(11)
N3 Ru1 N1 C1 178.2(12)
N5 Ru1 N1 C1 -1.6(11)
Cl1 Ru1 N1 C1 87.5(11)
N1 Ru1 N3 C6 1.5(11)
N7 Ru1 N3 C6 -100.2(11)
N6 Ru1 N3 C6 -177.5(10)
N5 Ru1 N3 C6 1.9(19)
Cl1 Ru1 N3 C6 87.6(10)
N1 Ru1 N3 C12 173.6(16)
N7 Ru1 N3 C12 71.9(15)
N6 Ru1 N3 C12 -5.4(16)
N5 Ru1 N3 C12 174.0(12)
Cl1 Ru1 N3 C12 -100.3(15)
N1 Ru1 N5 C13 2.0(9)
N7 Ru1 N5 C13 103.5(9)
N6 Ru1 N5 C13 -178.9(9)
N3 Ru1 N5 C13 1.6(17)
Cl1 Ru1 N5 C13 -84.3(9)
N1 Ru1 N5 C19 -172.8(16)
N7 Ru1 N5 C19 -71.4(15)
N6 Ru1 N5 C19 6.2(16)
N3 Ru1 N5 C19 -173.3(13)
Cl1 Ru1 N5 C19 100.8(15)
N7 Ru1 N6 C24 9.4(9)
N3 Ru1 N6 C24 98.1(9)
N5 Ru1 N6 C24 -81.7(9)
Cl1 Ru1 N6 C24 -170.9(9)
N7 Ru1 N6 C20 -176.4(11)
N3 Ru1 N6 C20 -87.7(11)
N5 Ru1 N6 C20 92.5(11)
Cl1 Ru1 N6 C20 3.3(11)
O2 S1 N7 C25 9.8(10)
O1 S1 N7 C25 140.7(9)
C26 S1 N7 C25 -105.2(10)
O2 S1 N7 Ru1 -169.7(6)
O1 S1 N7 Ru1 -38.8(8)
C26 S1 N7 Ru1 75.4(9)
N1 Ru1 N7 C25 171.8(8)
N6 Ru1 N7 C25 -6.9(9)
N3 Ru1 N7 C25 -111.0(9)
N5 Ru1 N7 C25 91.8(9)
N1 Ru1 N7 S1 -8.8(7)
N6 Ru1 N7 S1 172.6(7)
N3 Ru1 N7 S1 68.5(7)
N5 Ru1 N7 S1 -88.7(7)
C5 N1 C1 C2 3(2)
Ru1 N1 C1 C2 -175.2(15)
C5 N1 C1 C13 179.4(13)
Ru1 N1 C1 C13 0.8(17)
N1 C1 C2 C3 -6(3)
C13 C1 C2 C3 179.5(19)
C1 C2 C3 C4 4(3)
C2 C3 C4 C5 -1(3)
C1 N1 C5 C4 0(2)
Ru1 N1 C5 C4 178.3(11)
C1 N1 C5 C6 -179.2(12)
Ru1 N1 C5 C6 -0.7(14)
C3 C4 C5 N1 -1(2)
C3 C4 C5 C6 177.7(14)
C12 N3 C6 N2 1.0(17)
Ru1 N3 C6 N2 175.9(10)
C12 N3 C6 C5 -177.2(11)
Ru1 N3 C6 C5 -2.4(16)
C7 N2 C6 N3 -1.2(17)
C7 N2 C6 C5 176.9(13)
N1 C5 C6 N3 2.1(17)
C4 C5 C6 N3 -176.9(15)
N1 C5 C6 N2 -176.0(14)
C4 C5 C6 N2 5(2)
C6 N2 C7 C12 0.8(16)
C6 N2 C7 C8 177.4(15)
C12 C7 C8 C9 -1(2)
N2 C7 C8 C9 -177.5(16)
C7 C8 C9 C10 -3(3)
C8 C9 C10 C11 9(3)
C9 C10 C11 C12 -9(2)
N2 C7 C12 C11 177.3(15)
C8 C7 C12 C11 0(2)
N2 C7 C12 N3 -0.3(17)
C8 C7 C12 N3 -177.2(13)
C10 C11 C12 C7 5(2)
C10 C11 C12 N3 -178.4(14)
C6 N3 C12 C7 -0.5(16)
Ru1 N3 C12 C7 -173.0(12)
C6 N3 C12 C11 -177.8(16)
Ru1 N3 C12 C11 10(3)
C19 N5 C13 N4 -4.0(15)
Ru1 N5 C13 N4 179.3(9)
C19 N5 C13 C1 174.4(14)
Ru1 N5 C13 C1 -2.4(17)
C14 N4 C13 N5 5.5(17)
C14 N4 C13 C1 -172.6(16)
C2 C1 C13 N5 176(2)
N1 C1 C13 N5 1(2)
C2 C1 C13 N4 -6(3)
N1 C1 C13 N4 179.1(14)
C13 N4 C14 C15 -174.9(17)
C13 N4 C14 C19 -4.5(17)
N4 C14 C15 C16 179.8(19)
C19 C14 C15 C16 11(3)
C14 C15 C16 C17 -11(3)
C15 C16 C17 C18 6(3)
C16 C17 C18 C19 -1(3)
C17 C18 C19 N5 -178.7(16)
C17 C18 C19 C14 2(2)
C13 N5 C19 C18 -178.2(16)
Ru1 N5 C19 C18 -3(3)
C13 N5 C19 C14 1.2(16)
Ru1 N5 C19 C14 176.2(11)
N4 C14 C19 C18 -178.4(14)
C15 C14 C19 C18 -7(2)
N4 C14 C19 N5 2.1(17)
C15 C14 C19 N5 173.6(15)
C24 N6 C20 C21 -0.1(19)
Ru1 N6 C20 C21 -174.3(10)
N6 C20 C21 C22 3(2)
C20 C21 C22 C23 -7(2)
C21 C22 C23 C24 8(2)
C20 N6 C24 C23 1.4(19)
Ru1 N6 C24 C23 176.2(10)
C20 N6 C24 C25 175.2(11)
Ru1 N6 C24 C25 -10.0(13)
C22 C23 C24 N6 -5(2)
C22 C23 C24 C25 -178.4(13)
S1 N7 C25 C24 -175.7(8)
Ru1 N7 C25 C24 3.8(14)
N6 C24 C25 N7 4.1(16)
C23 C24 C25 N7 178.0(11)
O2 S1 C26 C27 -52.9(16)
O1 S1 C26 C27 174.9(13)
N7 S1 C26 C27 63.3(15)
O2 S1 C26 C31 122.7(13)
O1 S1 C26 C31 -9.5(15)
N7 S1 C26 C31 -121.1(13)
C31 C26 C27 C28 5(3)
S1 C26 C27 C28 -179.9(15)
C26 C27 C28 C29 -3(3)
C27 C28 C29 C30 0(4)
C28 C29 C30 C31 1(4)
C27 C26 C31 C30 -4(3)
S1 C26 C31 C30 -179.2(15)
C29 C30 C31 C26 1(4)
